data_4024980
loop_
_publ_author_name
'Gagik G. Melikyan'
'Ryan Spencer'
'Edwin Abedi'

_publ_section_title
;
Stereoselective Synthesis of meso-1,5-Cyclodecadiynes
;
_journal_name_full 'Journal of Organic Chemistry'
_journal_page_first 8541
_journal_page_last 8546
_journal_paper_doi 10.1021/jo901404f
_journal_volume 74
_journal_year 2009
_chemical_formula_moiety 'C26 H28 O4'
_chemical_formula_sum 'C26 H28 O4'
_chemical_formula_weight 404.48
_chemical_name_systematic
; 
 ? 
;
_space_group_IT_number 61
_symmetry_cell_setting orthorhombic
_symmetry_space_group_name_Hall '-P 2ac 2ab'
_symmetry_space_group_name_H-M 'P b c a'
_atom_sites_solution_hydrogens geom
_atom_sites_solution_primary direct
_atom_sites_solution_secondary difmap
_audit_creation_method SHELXL-97
_cell_angle_alpha 90.00
_cell_angle_beta 90.00
_cell_angle_gamma 90.00
_cell_formula_units_Z 8
_cell_length_a 13.9575(7)
_cell_length_b 10.1923(5)
_cell_length_c 30.3753(15)
_cell_measurement_reflns_used 9930
_cell_measurement_temperature 173(2)
_cell_measurement_theta_max 65.79
_cell_measurement_theta_min 4.30
_cell_volume 4321.2(4)
_computing_cell_refinement 'Bruker SMART'
_computing_data_collection 'Bruker SMART'
_computing_data_reduction 'Bruker SAINT'
_computing_molecular_graphics 'Bruker SHELXTL'
_computing_publication_material 'Bruker SHELXTL'
_computing_structure_refinement 'SHELXL-97 (Sheldrick, 1997)'
_computing_structure_solution 'SHELXS-97 (Sheldrick, 1990)'
_diffrn_ambient_temperature 173(2)
_diffrn_measured_fraction_theta_full 0.963
_diffrn_measured_fraction_theta_max 0.963
_diffrn_measurement_device_type 'CCD area detector'
_diffrn_measurement_method 'phi and omega scans'
_diffrn_radiation_monochromator graphite
_diffrn_radiation_source 'fine-focus sealed tube'
_diffrn_radiation_type CuK\a
_diffrn_radiation_wavelength 1.54178
_diffrn_reflns_av_R_equivalents 0.0249
_diffrn_reflns_av_sigmaI/netI 0.0129
_diffrn_reflns_limit_h_max 14
_diffrn_reflns_limit_h_min -16
_diffrn_reflns_limit_k_max 10
_diffrn_reflns_limit_k_min -11
_diffrn_reflns_limit_l_max 32
_diffrn_reflns_limit_l_min -35
_diffrn_reflns_number 35907
_diffrn_reflns_theta_full 66.28
_diffrn_reflns_theta_max 66.28
_diffrn_reflns_theta_min 2.91
_exptl_absorpt_coefficient_mu 0.661
_exptl_absorpt_correction_T_max 0.8959
_exptl_absorpt_correction_T_min 0.7641
_exptl_absorpt_correction_type multi-scan
_exptl_absorpt_process_details SADABS
_exptl_crystal_colour colourless
_exptl_crystal_density_diffrn 1.243
_exptl_crystal_density_method 'not measured'
_exptl_crystal_description rod
_exptl_crystal_F_000 1728
_exptl_crystal_size_max 0.43
_exptl_crystal_size_mid 0.20
_exptl_crystal_size_min 0.17
_refine_diff_density_max 0.165
_refine_diff_density_min -0.134
_refine_diff_density_rms 0.028
_refine_ls_extinction_coef 0.00093(11)
_refine_ls_extinction_expression Fc^*^=kFc[1+0.001xFc^2^\l^3^/sin(2\q)]^-1/4^
_refine_ls_extinction_method SHELXL
_refine_ls_goodness_of_fit_ref 1.026
_refine_ls_hydrogen_treatment constr
_refine_ls_matrix_type full
_refine_ls_number_parameters 272
_refine_ls_number_reflns 3655
_refine_ls_number_restraints 0
_refine_ls_restrained_S_all 1.026
_refine_ls_R_factor_all 0.0369
_refine_ls_R_factor_gt 0.0327
_refine_ls_shift/su_max 0.001
_refine_ls_shift/su_mean 0.000
_refine_ls_structure_factor_coef Fsqd
_refine_ls_weighting_details 'calc w=1/[\s^2^(Fo^2^)+(0.0550P)^2^+1.0000P] where P=(Fo^2^+2Fc^2^)/3'
_refine_ls_weighting_scheme calc
_refine_ls_wR_factor_gt 0.0919
_refine_ls_wR_factor_ref 0.0952
_reflns_number_gt 3253
_reflns_number_total 3655
_reflns_threshold_expression >2sigma(I)
_cod_data_source_file jo901404f_si_003.cif
_cod_data_source_block RS_83s
_cod_depositor_comments
;
The following automatic conversions were performed:
'_symmetry_cell_setting' value 'Orthorhombic' changed to 'orthorhombic'
according to '/home/saulius/struct/CIF-dictionaries/cif_core.dic'
dictionary named 'cif_core.dic' version 2.4.1 from 2010-06-29.

Automatic conversion script
Id: cif_fix_enum 1527 2010-12-29 10:47:43Z saulius 
;
_cod_original_sg_symbol_H-M Pbca
_cod_database_code 4024980

loop_
_symmetry_equiv_pos_as_xyz
'x, y, z'
'-x+1/2, -y, z+1/2'
'-x, y+1/2, -z+1/2'
'x+1/2, -y+1/2, -z'
'-x, -y, -z'
'x-1/2, y, -z-1/2'
'x, -y-1/2, z-1/2'
'-x-1/2, y-1/2, z'

loop_
_atom_site_label
_atom_site_type_symbol
_atom_site_fract_x
_atom_site_fract_y
_atom_site_fract_z
_atom_site_U_iso_or_equiv
_atom_site_adp_type
_atom_site_occupancy
_atom_site_symmetry_multiplicity
_atom_site_calc_flag
_atom_site_refinement_flags
_atom_site_disorder_assembly
_atom_site_disorder_group
C1 C 0.11482(8) 0.82676(11) 0.67413(4) 0.0292(3) Uani 1 1 d . . .
H1A H 0.1402 0.9035 0.6910 0.035 Uiso 1 1 calc R . .
C2 C 0.20531(8) 0.75153(12) 0.65508(4) 0.0302(3) Uani 1 1 d . . .
H2A H 0.2493 0.8182 0.6419 0.036 Uiso 1 1 calc R . .
C3 C 0.25552(8) 0.68992(12) 0.69254(4) 0.0322(3) Uani 1 1 d . . .
C4 C 0.28104(8) 0.63805(13) 0.72586(4) 0.0336(3) Uani 1 1 d . . .
C5 C 0.29481(9) 0.57505(15) 0.76898(4) 0.0389(3) Uani 1 1 d . . .
H5A H 0.3420 0.6256 0.7864 0.047 Uiso 1 1 calc R . .
H5B H 0.3202 0.4852 0.7648 0.047 Uiso 1 1 calc R . .
C6 C 0.19909(9) 0.56887(15) 0.79389(4) 0.0383(3) Uani 1 1 d . . .
H6A H 0.2107 0.5342 0.8239 0.046 Uiso 1 1 calc R . .
H6B H 0.1732 0.6588 0.7969 0.046 Uiso 1 1 calc R . .
C7 C 0.12453(9) 0.48265(13) 0.77097(4) 0.0345(3) Uani 1 1 d . . .
H7A H 0.1135 0.4031 0.7890 0.041 Uiso 1 1 calc R . .
H7B H 0.1503 0.4541 0.7421 0.041 Uiso 1 1 calc R . .
C8 C 0.02825(9) 0.55241(13) 0.76358(4) 0.0352(3) Uani 1 1 d . . .
H8A H -0.0189 0.4895 0.7515 0.042 Uiso 1 1 calc R . .
H8B H 0.0034 0.5854 0.7920 0.042 Uiso 1 1 calc R . .
C9 C 0.04054(8) 0.66234(12) 0.73287(4) 0.0310(3) Uani 1 1 d . . .
C10 C 0.06555(8) 0.74206(12) 0.70628(4) 0.0294(3) Uani 1 1 d . . .
C11 C 0.05154(8) 0.88249(11) 0.63803(4) 0.0287(3) Uani 1 1 d . . .
C12 C -0.03939(9) 0.83176(11) 0.62890(4) 0.0298(3) Uani 1 1 d . . .
H12A H -0.0622 0.7580 0.6449 0.036 Uiso 1 1 calc R . .
C13 C -0.09654(9) 0.88785(12) 0.59680(4) 0.0317(3) Uani 1 1 d . . .
C14 C -0.06231(9) 0.99446(12) 0.57206(4) 0.0335(3) Uani 1 1 d . . .
C15 C 0.02794(10) 1.04342(12) 0.58082(4) 0.0368(3) Uani 1 1 d . . .
H15A H 0.0519 1.1153 0.5642 0.044 Uiso 1 1 calc R . .
C16 C 0.08378(9) 0.98800(12) 0.61379(4) 0.0348(3) Uani 1 1 d . . .
H16A H 0.1454 1.0235 0.6198 0.042 Uiso 1 1 calc R . .
C17 C -0.22794(10) 0.74724(17) 0.61305(5) 0.0507(4) Uani 1 1 d . . .
H17A H -0.2925 0.7263 0.6025 0.076 Uiso 1 1 calc R . .
H17B H -0.2315 0.7779 0.6436 0.076 Uiso 1 1 calc R . .
H17C H -0.1877 0.6685 0.6116 0.076 Uiso 1 1 calc R . .
C18 C -0.09079(13) 1.15133(15) 0.51556(5) 0.0526(4) Uani 1 1 d . . .
H18A H -0.1400 1.1760 0.4941 0.079 Uiso 1 1 calc R . .
H18B H -0.0316 1.1281 0.5001 0.079 Uiso 1 1 calc R . .
H18C H -0.0785 1.2254 0.5354 0.079 Uiso 1 1 calc R . .
C19 C 0.17950(8) 0.65348(11) 0.61938(4) 0.0287(3) Uani 1 1 d . . .
C20 C 0.12157(9) 0.54504(12) 0.62926(4) 0.0314(3) Uani 1 1 d . . .
H20A H 0.1012 0.5309 0.6587 0.038 Uiso 1 1 calc R . .
C21 C 0.09393(9) 0.45878(12) 0.59680(4) 0.0349(3) Uani 1 1 d . . .
C22 C 0.12678(10) 0.47618(12) 0.55333(4) 0.0355(3) Uani 1 1 d . . .
C23 C 0.18630(9) 0.58008(13) 0.54383(4) 0.0363(3) Uani 1 1 d . . .
H23A H 0.2104 0.5912 0.5148 0.044 Uiso 1 1 calc R . .
C24 C 0.21139(9) 0.66933(12) 0.57686(4) 0.0331(3) Uani 1 1 d . . .
H24A H 0.2511 0.7421 0.5698 0.040 Uiso 1 1 calc R . .
C25 C 0.00153(12) 0.33115(15) 0.64681(5) 0.0502(4) Uani 1 1 d . . .
H25A H -0.0391 0.2527 0.6473 0.075 Uiso 1 1 calc R . .
H25B H -0.0358 0.4073 0.6565 0.075 Uiso 1 1 calc R . .
H25C H 0.0561 0.3185 0.6666 0.075 Uiso 1 1 calc R . .
C26 C 0.11590(13) 0.40901(17) 0.47834(5) 0.0549(4) Uani 1 1 d . . .
H26A H 0.0902 0.3373 0.4604 0.082 Uiso 1 1 calc R . .
H26B H 0.1854 0.4147 0.4741 0.082 Uiso 1 1 calc R . .
H26C H 0.0861 0.4919 0.4694 0.082 Uiso 1 1 calc R . .
O1 O -0.18758(6) 0.84707(10) 0.58628(3) 0.0430(3) Uani 1 1 d . . .
O2 O -0.12334(7) 1.04121(9) 0.54061(3) 0.0447(3) Uani 1 1 d . . .
O3 O 0.03532(8) 0.35272(9) 0.60339(3) 0.0484(3) Uani 1 1 d . . .
O4 O 0.09551(8) 0.38436(9) 0.52373(3) 0.0486(3) Uani 1 1 d . . .

loop_
_atom_site_aniso_label
_atom_site_aniso_U_11
_atom_site_aniso_U_22
_atom_site_aniso_U_33
_atom_site_aniso_U_23
_atom_site_aniso_U_13
_atom_site_aniso_U_12
C1 0.0303(6) 0.0253(6) 0.0321(7) -0.0025(5) 0.0012(5) -0.0026(5)
C2 0.0252(6) 0.0314(6) 0.0339(7) 0.0014(5) 0.0012(5) -0.0039(5)
C3 0.0227(6) 0.0373(7) 0.0366(7) -0.0034(6) 0.0019(5) -0.0032(5)
C4 0.0226(6) 0.0429(7) 0.0353(7) -0.0035(6) 0.0017(5) -0.0020(5)
C5 0.0277(6) 0.0529(8) 0.0361(7) 0.0009(6) -0.0045(6) -0.0004(6)
C6 0.0319(7) 0.0523(8) 0.0308(7) 0.0012(6) -0.0015(5) -0.0011(6)
C7 0.0319(6) 0.0361(7) 0.0357(7) 0.0039(6) -0.0002(6) -0.0008(5)
C8 0.0278(6) 0.0402(7) 0.0374(7) 0.0068(6) 0.0008(5) -0.0037(5)
C9 0.0233(6) 0.0358(7) 0.0340(7) -0.0009(6) 0.0011(5) 0.0017(5)
C10 0.0264(6) 0.0301(6) 0.0317(7) -0.0033(5) 0.0008(5) 0.0022(5)
C11 0.0312(6) 0.0239(6) 0.0308(6) -0.0036(5) 0.0032(5) 0.0007(4)
C12 0.0324(6) 0.0262(6) 0.0307(7) -0.0005(5) 0.0042(5) -0.0012(5)
C13 0.0311(6) 0.0325(6) 0.0314(7) -0.0037(5) 0.0017(5) -0.0003(5)
C14 0.0406(7) 0.0292(6) 0.0308(7) -0.0006(5) 0.0000(6) 0.0060(5)
C15 0.0464(8) 0.0261(6) 0.0379(7) 0.0032(5) 0.0035(6) -0.0036(5)
C16 0.0358(7) 0.0284(6) 0.0402(7) 0.0002(6) 0.0004(6) -0.0052(5)
C17 0.0396(8) 0.0688(10) 0.0437(8) 0.0051(7) -0.0006(7) -0.0204(7)
C18 0.0730(11) 0.0419(8) 0.0428(8) 0.0130(7) -0.0035(8) 0.0060(7)
C19 0.0256(6) 0.0281(6) 0.0323(7) 0.0016(5) -0.0009(5) 0.0054(5)
C20 0.0345(6) 0.0291(6) 0.0305(7) -0.0003(5) 0.0029(5) 0.0028(5)
C21 0.0389(7) 0.0259(6) 0.0397(7) -0.0006(5) -0.0008(6) 0.0021(5)
C22 0.0421(7) 0.0310(6) 0.0335(7) -0.0050(5) -0.0052(6) 0.0090(5)
C23 0.0417(7) 0.0386(7) 0.0285(7) 0.0022(6) 0.0008(6) 0.0080(6)
C24 0.0314(6) 0.0335(7) 0.0343(7) 0.0047(5) 0.0003(5) 0.0027(5)
C25 0.0562(9) 0.0439(8) 0.0505(9) 0.0001(7) 0.0068(7) -0.0157(7)
C26 0.0622(10) 0.0664(10) 0.0362(8) -0.0165(7) 0.0006(7) 0.0016(8)
O1 0.0331(5) 0.0537(6) 0.0422(5) 0.0079(4) -0.0048(4) -0.0073(4)
O2 0.0502(6) 0.0429(5) 0.0409(5) 0.0111(4) -0.0069(5) 0.0040(4)
O3 0.0659(7) 0.0350(5) 0.0444(6) -0.0054(4) 0.0038(5) -0.0148(4)
O4 0.0676(7) 0.0406(5) 0.0375(5) -0.0114(4) -0.0034(5) -0.0003(5)

loop_
_atom_type_symbol
_atom_type_description
_atom_type_scat_dispersion_real
_atom_type_scat_dispersion_imag
_atom_type_scat_source
C C 0.0181 0.0091 'International Tables Vol C Tables 4.2.6.8 and 6.1.1.4'
H H 0.0000 0.0000 'International Tables Vol C Tables 4.2.6.8 and 6.1.1.4'
O O 0.0492 0.0322 'International Tables Vol C Tables 4.2.6.8 and 6.1.1.4'

loop_
_geom_angle_atom_site_label_1
_geom_angle_atom_site_label_2
_geom_angle_atom_site_label_3
_geom_angle
_geom_angle_site_symmetry_1
_geom_angle_site_symmetry_3
_geom_angle_publ_flag
C10 C1 C11 115.23(10) . . ?
C10 C1 C2 109.27(9) . . ?
C11 C1 C2 112.36(10) . . ?
C10 C1 H1A 106.5 . . ?
C11 C1 H1A 106.5 . . ?
C2 C1 H1A 106.5 . . ?
C3 C2 C19 112.52(10) . . ?
C3 C2 C1 107.59(10) . . ?
C19 C2 C1 112.94(9) . . ?
C3 C2 H2A 107.9 . . ?
C19 C2 H2A 107.9 . . ?
C1 C2 H2A 107.9 . . ?
C4 C3 C2 168.92(12) . . ?
C3 C4 C5 170.08(13) . . ?
C4 C5 C6 110.04(11) . . ?
C4 C5 H5A 109.7 . . ?
C6 C5 H5A 109.7 . . ?
C4 C5 H5B 109.7 . . ?
C6 C5 H5B 109.7 . . ?
H5A C5 H5B 108.2 . . ?
C7 C6 C5 113.01(11) . . ?
C7 C6 H6A 109.0 . . ?
C5 C6 H6A 109.0 . . ?
C7 C6 H6B 109.0 . . ?
C5 C6 H6B 109.0 . . ?
H6A C6 H6B 107.8 . . ?
C6 C7 C8 113.31(11) . . ?
C6 C7 H7A 108.9 . . ?
C8 C7 H7A 108.9 . . ?
C6 C7 H7B 108.9 . . ?
C8 C7 H7B 108.9 . . ?
H7A C7 H7B 107.7 . . ?
C9 C8 C7 110.10(10) . . ?
C9 C8 H8A 109.6 . . ?
C7 C8 H8A 109.6 . . ?
C9 C8 H8B 109.6 . . ?
C7 C8 H8B 109.6 . . ?
H8A C8 H8B 108.2 . . ?
C10 C9 C8 168.64(13) . . ?
C9 C10 C1 168.61(12) . . ?
C16 C11 C12 118.60(11) . . ?
C16 C11 C1 119.18(11) . . ?
C12 C11 C1 122.21(10) . . ?
C13 C12 C11 120.69(11) . . ?
C13 C12 H12A 119.7 . . ?
C11 C12 H12A 119.7 . . ?
O1 C13 C12 124.87(11) . . ?
O1 C13 C14 115.09(11) . . ?
C12 C13 C14 120.04(11) . . ?
O2 C14 C15 125.29(12) . . ?
O2 C14 C13 115.59(11) . . ?
C15 C14 C13 119.12(12) . . ?
C14 C15 C16 120.26(12) . . ?
C14 C15 H15A 119.9 . . ?
C16 C15 H15A 119.9 . . ?
C11 C16 C15 121.27(12) . . ?
C11 C16 H16A 119.4 . . ?
C15 C16 H16A 119.4 . . ?
O1 C17 H17A 109.5 . . ?
O1 C17 H17B 109.5 . . ?
H17A C17 H17B 109.5 . . ?
O1 C17 H17C 109.5 . . ?
H17A C17 H17C 109.5 . . ?
H17B C17 H17C 109.5 . . ?
O2 C18 H18A 109.5 . . ?
O2 C18 H18B 109.5 . . ?
H18A C18 H18B 109.5 . . ?
O2 C18 H18C 109.5 . . ?
H18A C18 H18C 109.5 . . ?
H18B C18 H18C 109.5 . . ?
C24 C19 C20 118.70(12) . . ?
C24 C19 C2 121.10(11) . . ?
C20 C19 C2 120.20(11) . . ?
C21 C20 C19 120.79(12) . . ?
C21 C20 H20A 119.6 . . ?
C19 C20 H20A 119.6 . . ?
O3 C21 C20 124.52(12) . . ?
O3 C21 C22 115.50(11) . . ?
C20 C21 C22 119.99(12) . . ?
O4 C22 C23 125.50(12) . . ?
O4 C22 C21 115.19(12) . . ?
C23 C22 C21 119.31(12) . . ?
C22 C23 C24 120.08(12) . . ?
C22 C23 H23A 120.0 . . ?
C24 C23 H23A 120.0 . . ?
C19 C24 C23 121.06(12) . . ?
C19 C24 H24A 119.5 . . ?
C23 C24 H24A 119.5 . . ?
O3 C25 H25A 109.5 . . ?
O3 C25 H25B 109.5 . . ?
H25A C25 H25B 109.5 . . ?
O3 C25 H25C 109.5 . . ?
H25A C25 H25C 109.5 . . ?
H25B C25 H25C 109.5 . . ?
O4 C26 H26A 109.5 . . ?
O4 C26 H26B 109.5 . . ?
H26A C26 H26B 109.5 . . ?
O4 C26 H26C 109.5 . . ?
H26A C26 H26C 109.5 . . ?
H26B C26 H26C 109.5 . . ?
C13 O1 C17 116.79(10) . . ?
C14 O2 C18 116.60(11) . . ?
C21 O3 C25 117.18(11) . . ?
C22 O4 C26 116.72(12) . . ?

loop_
_geom_bond_atom_site_label_1
_geom_bond_atom_site_label_2
_geom_bond_distance
_geom_bond_site_symmetry_2
_geom_bond_publ_flag
C1 C10 1.4738(17) . ?
C1 C11 1.5182(17) . ?
C1 C2 1.5868(16) . ?
C1 H1A 1.0000 . ?
C2 C3 1.4765(18) . ?
C2 C19 1.5179(17) . ?
C2 H2A 1.0000 . ?
C3 C4 1.1963(18) . ?
C4 C5 1.4712(19) . ?
C5 C6 1.5367(18) . ?
C5 H5A 0.9900 . ?
C5 H5B 0.9900 . ?
C6 C7 1.5297(18) . ?
C6 H6A 0.9900 . ?
C6 H6B 0.9900 . ?
C7 C8 1.5368(17) . ?
C7 H7A 0.9900 . ?
C7 H7B 0.9900 . ?
C8 C9 1.4679(18) . ?
C8 H8A 0.9900 . ?
C8 H8B 0.9900 . ?
C9 C10 1.1977(17) . ?
C11 C16 1.3788(17) . ?
C11 C12 1.3982(17) . ?
C12 C13 1.3835(18) . ?
C12 H12A 0.9500 . ?
C13 O1 1.3745(15) . ?
C13 C14 1.4047(18) . ?
C14 O2 1.3658(16) . ?
C14 C15 1.3808(19) . ?
C15 C16 1.3890(19) . ?
C15 H15A 0.9500 . ?
C16 H16A 0.9500 . ?
C17 O1 1.4190(17) . ?
C17 H17A 0.9800 . ?
C17 H17B 0.9800 . ?
C17 H17C 0.9800 . ?
C18 O2 1.4300(18) . ?
C18 H18A 0.9800 . ?
C18 H18B 0.9800 . ?
C18 H18C 0.9800 . ?
C19 C24 1.3757(17) . ?
C19 C20 1.4019(17) . ?
C20 C21 1.3763(18) . ?
C20 H20A 0.9500 . ?
C21 O3 1.3704(16) . ?
C21 C22 1.4091(19) . ?
C22 O4 1.3692(16) . ?
C22 C23 1.3765(19) . ?
C23 C24 1.3988(18) . ?
C23 H23A 0.9500 . ?
C24 H24A 0.9500 . ?
C25 O3 1.4179(18) . ?
C25 H25A 0.9800 . ?
C25 H25B 0.9800 . ?
C25 H25C 0.9800 . ?
C26 O4 1.4301(18) . ?
C26 H26A 0.9800 . ?
C26 H26B 0.9800 . ?
C26 H26C 0.9800 . ?

loop_
_geom_torsion_atom_site_label_1
_geom_torsion_atom_site_label_2
_geom_torsion_atom_site_label_3
_geom_torsion_atom_site_label_4
_geom_torsion
_geom_torsion_site_symmetry_1
_geom_torsion_site_symmetry_2
_geom_torsion_site_symmetry_3
_geom_torsion_site_symmetry_4
_geom_torsion_publ_flag
C10 C1 C2 C3 -44.84(12) . . . . ?
C11 C1 C2 C3 -174.05(10) . . . . ?
C10 C1 C2 C19 79.95(12) . . . . ?
C11 C1 C2 C19 -49.26(13) . . . . ?
C19 C2 C3 C4 -92.6(7) . . . . ?
C1 C2 C3 C4 32.4(7) . . . . ?
C2 C3 C4 C5 -2.4(14) . . . . ?
C3 C4 C5 C6 -3.0(9) . . . . ?
C4 C5 C6 C7 64.14(16) . . . . ?
C5 C6 C7 C8 -127.51(12) . . . . ?
C6 C7 C8 C9 64.98(14) . . . . ?
C7 C8 C9 C10 14.0(7) . . . . ?
C8 C9 C10 C1 -9.6(12) . . . . ?
C11 C1 C10 C9 149.2(6) . . . . ?
C2 C1 C10 C9 21.6(7) . . . . ?
C10 C1 C11 C16 162.97(11) . . . . ?
C2 C1 C11 C16 -70.98(14) . . . . ?
C10 C1 C11 C12 -15.96(16) . . . . ?
C2 C1 C11 C12 110.09(12) . . . . ?
C16 C11 C12 C13 -1.21(17) . . . . ?
C1 C11 C12 C13 177.73(11) . . . . ?
C11 C12 C13 O1 -178.28(11) . . . . ?
C11 C12 C13 C14 1.89(18) . . . . ?
O1 C13 C14 O2 -1.07(16) . . . . ?
C12 C13 C14 O2 178.77(11) . . . . ?
O1 C13 C14 C15 179.00(11) . . . . ?
C12 C13 C14 C15 -1.16(18) . . . . ?
O2 C14 C15 C16 179.85(12) . . . . ?
C13 C14 C15 C16 -0.23(19) . . . . ?
C12 C11 C16 C15 -0.19(18) . . . . ?
C1 C11 C16 C15 -179.16(11) . . . . ?
C14 C15 C16 C11 0.9(2) . . . . ?
C3 C2 C19 C24 -122.25(12) . . . . ?
C1 C2 C19 C24 115.69(12) . . . . ?
C3 C2 C19 C20 58.33(14) . . . . ?
C1 C2 C19 C20 -63.73(14) . . . . ?
C24 C19 C20 C21 -2.51(18) . . . . ?
C2 C19 C20 C21 176.93(11) . . . . ?
C19 C20 C21 O3 -178.06(12) . . . . ?
C19 C20 C21 C22 2.36(19) . . . . ?
O3 C21 C22 O4 -0.06(17) . . . . ?
C20 C21 C22 O4 179.56(11) . . . . ?
O3 C21 C22 C23 -179.77(11) . . . . ?
C20 C21 C22 C23 -0.16(19) . . . . ?
O4 C22 C23 C24 178.47(12) . . . . ?
C21 C22 C23 C24 -1.85(19) . . . . ?
C20 C19 C24 C23 0.48(18) . . . . ?
C2 C19 C24 C23 -178.95(11) . . . . ?
C22 C23 C24 C19 1.70(19) . . . . ?
C12 C13 O1 C17 5.50(18) . . . . ?
C14 C13 O1 C17 -174.67(12) . . . . ?
C15 C14 O2 C18 -1.22(19) . . . . ?
C13 C14 O2 C18 178.86(12) . . . . ?
C20 C21 O3 C25 -0.20(19) . . . . ?
C22 C21 O3 C25 179.39(12) . . . . ?
C23 C22 O4 C26 -8.98(19) . . . . ?
C21 C22 O4 C26 171.32(12) . . . . ?
